data_7237323
loop_
_publ_author_name
'Cai, Yuanjing'
'Shi, Changsheng'
'Zhang, Han'
'Chen, Bin'
'Samedov, Kerim'
'Chen, Ming'
'Wang, Zhiming'
'Zhao, Zujin'
'Gu, Xinggui'
'Ma, Dongge'
'Qin, Anjun'
'Tang, Ben Zhong'

_publ_section_title
;
 Sulfur-bridged tetraphenylethylene AIEgens for deep-blue organic
 light-emitting diodes
;
_journal_issue 24
_journal_name_full 'Journal of Materials Chemistry C'
_journal_page_first 6534
_journal_paper_doi 10.1039/C8TC01509K
_journal_volume 6
_journal_year 2018
_chemical_formula_moiety 'C50 H36 N2 S'
_chemical_formula_sum 'C50 H36 N2 O2 S'
_chemical_formula_weight 728.87
_space_group_crystal_system monoclinic
_space_group_IT_number 14
_space_group_name_Hall '-P 2yn'
_space_group_name_H-M_alt 'P 1 21/n 1'
_atom_sites_solution_hydrogens geom
_atom_sites_solution_primary direct
_audit_creation_date 2018-02-28
_audit_creation_method
;
Olex2 1.2
(compiled 2017.08.10 svn.r3458 for OlexSys, GUI svn.r5381)
;
_audit_update_record
;
2018-02-28 deposited with the CCDC.
2018-05-17 downloaded from the CCDC.
;
_cell_angle_alpha 90
_cell_angle_beta 97.034(2)
_cell_angle_gamma 90
_cell_formula_units_Z 4
_cell_length_a 13.4729(6)
_cell_length_b 11.6041(5)
_cell_length_c 24.7449(10)
_cell_measurement_temperature 100.15
_cell_volume 3839.5(3)
_computing_molecular_graphics 'Olex2 (Dolomanov et al., 2009)'
_computing_publication_material 'Olex2 (Dolomanov et al., 2009)'
_computing_structure_refinement 'ShelXL (Sheldrick, 2015)'
_computing_structure_solution 'ShelXS (Sheldrick, 2008)'
_diffrn_ambient_temperature 100.15
_diffrn_measured_fraction_theta_full 1.000
_diffrn_measured_fraction_theta_max 0.990
_diffrn_measurement_device_type 'Bruker APEX DUO'
_diffrn_radiation_type MoK\a
_diffrn_radiation_wavelength 0.71073
_diffrn_reflns_av_R_equivalents 0.0545
_diffrn_reflns_av_unetI/netI 0.0348
_diffrn_reflns_Laue_measured_fraction_full 1.000
_diffrn_reflns_Laue_measured_fraction_max 0.990
_diffrn_reflns_limit_h_max 19
_diffrn_reflns_limit_h_min -19
_diffrn_reflns_limit_k_max 16
_diffrn_reflns_limit_k_min -16
_diffrn_reflns_limit_l_max 34
_diffrn_reflns_limit_l_min -35
_diffrn_reflns_number 87810
_diffrn_reflns_point_group_measured_fraction_full 1.000
_diffrn_reflns_point_group_measured_fraction_max 0.990
_diffrn_reflns_theta_full 25.242
_diffrn_reflns_theta_max 30.594
_diffrn_reflns_theta_min 1.658
_exptl_absorpt_coefficient_mu 0.129
_exptl_absorpt_correction_T_max 0.980
_exptl_absorpt_correction_T_min 0.942
_exptl_absorpt_correction_type multi-scan
_exptl_crystal_density_diffrn 1.261
_exptl_crystal_F_000 1528
_exptl_crystal_size_max 0.3
_exptl_crystal_size_mid 0.1
_exptl_crystal_size_min 0.1
_refine_diff_density_max 0.361
_refine_diff_density_min -0.361
_refine_diff_density_rms 0.049
_refine_ls_extinction_method none
_refine_ls_goodness_of_fit_ref 1.016
_refine_ls_hydrogen_treatment constr
_refine_ls_matrix_type full
_refine_ls_number_parameters 478
_refine_ls_number_reflns 11714
_refine_ls_number_restraints 0
_refine_ls_restrained_S_all 1.016
_refine_ls_R_factor_all 0.0599
_refine_ls_R_factor_gt 0.0430
_refine_ls_shift/su_max 0.001
_refine_ls_shift/su_mean 0.000
_refine_ls_structure_factor_coef Fsqd
_refine_ls_weighting_details 'w=1/[\s^2^(Fo^2^)+(0.0500P)^2^+1.3979P] where P=(Fo^2^+2Fc^2^)/3'
_refine_ls_weighting_scheme calc
_refine_ls_wR_factor_gt 0.1036
_refine_ls_wR_factor_ref 0.1140
_reflns_Friedel_coverage 0.000
_reflns_number_gt 9076
_reflns_number_total 11714
_reflns_threshold_expression 'I > 2\s(I)'
_cod_data_source_file c8tc01509k2.cif
_cod_data_source_block dg462
_cod_database_code 7237323
_shelx_shelxl_version_number 2018/1
_shelx_space_group_comment
;
The symmetry employed for this shelxl refinement is uniquely defined
by the following loop, which should always be used as a source of
symmetry information in preference to the above space-group names.
They are only intended as comments.
;
_shelx_estimated_absorpt_t_max 0.987
_shelx_estimated_absorpt_t_min 0.962
_olex2_refinement_description
;
1. Fixed Uiso
 At 1.2 times of:
  All C(H) groups
2.a Aromatic/amide H refined with riding coordinates:
 C005(H005), C006(H006), C009(H009), C00A(H00A), C00D(H00D), C00F(H00F),
 C00H(H00H), C00L(H00L), C00N(H00N), C00O(H00O), C00P(H00P), C00Q(H00Q),
 C00S(H00S), C00T(H00T), C00U(H00U), C00V(H00V), C00X(H00X), C00Y(H00Y),
 C00Z(H00Z), C010(H010), C011(H011), C012(H012), C013(H013), C014(H014),
 C015(H015), C016(H016), C018(H018), C019(H019), C01A(H01A), C01B(H01B),
 C01C(H01C), C01D(H01D), C01E(H01E), C01F(H01F), C01G(H01G), C01H(H01H)
;
_olex2_submission_special_instructions 'No special instructions were received'

loop_
_space_group_symop_operation_xyz
'x, y, z'
'-x+1/2, y+1/2, -z+1/2'
'-x, -y, -z'
'x-1/2, -y-1/2, z-1/2'

loop_
_atom_site_label
_atom_site_type_symbol
_atom_site_fract_x
_atom_site_fract_y
_atom_site_fract_z
_atom_site_U_iso_or_equiv
_atom_site_adp_type
_atom_site_occupancy
_atom_site_site_symmetry_order
_atom_site_calc_flag
_atom_site_refinement_flags_posn
S001 S 0.76303(3) 0.87618(3) 0.53536(2) 0.02673(8) Uani 1 1 d .
N002 N 0.23123(7) 0.76426(9) 0.33597(4) 0.0186(2) Uani 1 1 d .
N003 N 0.86192(8) 0.38208(9) 0.30563(4) 0.0209(2) Uani 1 1 d .
C004 C 0.51293(8) 0.65243(10) 0.41221(4) 0.0137(2) Uani 1 1 d .
C005 C 0.33495(8) 0.62214(10) 0.38859(4) 0.0167(2) Uani 1 1 d .
H005 H 0.277119 0.576133 0.390403 0.020 Uiso 1 1 calc R
C006 C 0.77001(8) 0.59973(10) 0.39680(4) 0.0166(2) Uani 1 1 d .
H006 H 0.791746 0.671191 0.412834 0.020 Uiso 1 1 calc R
C007 C 0.64744(8) 0.66406(10) 0.49060(4) 0.0150(2) Uani 1 1 d .
C008 C 0.21759(8) 0.79160(10) 0.27967(4) 0.0160(2) Uani 1 1 d .
C009 C 0.41287(9) 0.79056(10) 0.35533(4) 0.0175(2) Uani 1 1 d .
H009 H 0.408310 0.859912 0.334776 0.021 Uiso 1 1 calc R
C00A C 0.42703(8) 0.58590(10) 0.41478(4) 0.0160(2) Uani 1 1 d .
H00A H 0.431565 0.515505 0.434533 0.019 Uiso 1 1 calc R
C00B C 0.67779(8) 0.55401(10) 0.40699(4) 0.0142(2) Uani 1 1 d .
C00C C 0.92278(9) 0.45255(10) 0.27520(5) 0.0179(2) Uani 1 1 d .
C00D C 0.64705(8) 0.45007(10) 0.38175(4) 0.0163(2) Uani 1 1 d .
H00D H 0.583919 0.418627 0.387157 0.020 Uiso 1 1 calc R
C00E C 0.61335(8) 0.62022(10) 0.44094(4) 0.0136(2) Uani 1 1 d .
C00F C 0.83009(8) 0.54280(10) 0.36380(5) 0.0175(2) Uani 1 1 d .
H00F H 0.892274 0.575571 0.357532 0.021 Uiso 1 1 calc R
C00G C 0.75019(8) 0.64092(10) 0.51795(4) 0.0167(2) Uani 1 1 d .
C00H C 0.27127(8) 0.73043(11) 0.24404(5) 0.0183(2) Uani 1 1 d .
H00H H 0.316554 0.671607 0.257750 0.022 Uiso 1 1 calc R
C00I C 0.58834(9) 0.74813(10) 0.51943(4) 0.0172(2) Uani 1 1 d .
C00J C 0.32721(8) 0.72518(10) 0.35985(4) 0.0158(2) Uani 1 1 d .
C00K C 0.87283(8) 0.26102(10) 0.30349(5) 0.0182(2) Uani 1 1 d .
C00L C 0.70714(9) 0.39163(10) 0.34880(5) 0.0181(2) Uani 1 1 d .
H00L H 0.685201 0.320504 0.332482 0.022 Uiso 1 1 calc R
C00M C 0.79996(8) 0.43756(10) 0.33968(4) 0.0164(2) Uani 1 1 d .
C00N C 0.50490(8) 0.75351(10) 0.38113(4) 0.0164(2) Uani 1 1 d .
H00N H 0.563211 0.797527 0.377587 0.020 Uiso 1 1 calc R
C00O C 1.08528(9) 0.51239(11) 0.25456(5) 0.0209(2) Uani 1 1 d .
H00O H 1.156092 0.506614 0.260783 0.025 Uiso 1 1 calc R
C00P C 0.79151(9) 0.52991(11) 0.52242(5) 0.0196(2) Uani 1 1 d .
H00P H 0.751985 0.465740 0.509194 0.024 Uiso 1 1 calc R
C00Q C 0.15228(8) 0.87919(11) 0.25906(5) 0.0187(2) Uani 1 1 d .
H00Q H 0.116921 0.922763 0.283000 0.022 Uiso 1 1 calc R
C00R C 0.15612(9) 0.78182(10) 0.37053(5) 0.0172(2) Uani 1 1 d .
C00S C 1.04066(9) 0.58920(11) 0.21579(5) 0.0216(2) Uani 1 1 d .
H00S H 1.080686 0.635703 0.195426 0.026 Uiso 1 1 calc R
C00T C 1.02675(9) 0.44406(11) 0.28423(5) 0.0203(2) Uani 1 1 d .
H00T H 1.057526 0.391622 0.310627 0.024 Uiso 1 1 calc R
C00U C 0.19196(10) 0.84098(12) 0.16801(5) 0.0233(3) Uani 1 1 d .
H00U H 0.182561 0.857316 0.130106 0.028 Uiso 1 1 calc R
C00V C 0.13918(9) 0.90242(11) 0.20355(5) 0.0218(2) Uani 1 1 d .
H00V H 0.093678 0.960887 0.189674 0.026 Uiso 1 1 calc R
C00W C 0.80919(9) 0.73349(11) 0.53984(5) 0.0204(2) Uani 1 1 d .
C00X C 0.25853(9) 0.75552(11) 0.18850(5) 0.0212(2) Uani 1 1 d .
H00X H 0.295493 0.714051 0.164571 0.025 Uiso 1 1 calc R
C00Y C -0.01758(10) 0.78767(11) 0.38582(6) 0.0246(3) Uani 1 1 d .
H00Y H -0.086274 0.779597 0.372213 0.030 Uiso 1 1 calc R
C00Z C 0.05489(9) 0.76608(10) 0.35146(5) 0.0195(2) Uani 1 1 d .
H00Z H 0.035612 0.740748 0.315182 0.023 Uiso 1 1 calc R
C010 C 0.89650(10) 0.20989(11) 0.25531(5) 0.0238(3) Uani 1 1 d .
H010 H 0.902015 0.256350 0.224208 0.029 Uiso 1 1 calc R
C011 C 0.48789(9) 0.73090(11) 0.52728(5) 0.0203(2) Uani 1 1 d .
H011 H 0.456138 0.660047 0.516474 0.024 Uiso 1 1 calc R
C012 C 0.18289(10) 0.81471(11) 0.42482(5) 0.0228(2) Uani 1 1 d .
H012 H 0.251376 0.824729 0.438468 0.027 Uiso 1 1 calc R
C013 C 0.87755(9) 0.52980(12) 0.23681(5) 0.0225(2) Uani 1 1 d .
H013 H 0.806763 0.536369 0.230951 0.027 Uiso 1 1 calc R
C014 C 0.93670(10) 0.59735(12) 0.20708(5) 0.0245(3) Uani 1 1 d .
H014 H 0.905950 0.649557 0.180568 0.029 Uiso 1 1 calc R
C015 C 0.88971(10) 0.51230(13) 0.54598(5) 0.0265(3) Uani 1 1 d .
H015 H 0.917112 0.436774 0.548311 0.032 Uiso 1 1 calc R
C016 C 0.86371(9) 0.19091(11) 0.34860(5) 0.0216(2) Uani 1 1 d .
H016 H 0.846962 0.223998 0.381416 0.026 Uiso 1 1 calc R
C017 C 0.63487(10) 0.85036(11) 0.53970(5) 0.0211(2) Uani 1 1 d .
C018 C 0.87921(10) 0.07251(12) 0.34538(6) 0.0272(3) Uani 1 1 d .
H018 H 0.873097 0.025292 0.376166 0.033 Uiso 1 1 calc R
C019 C 0.43416(10) 0.81608(12) 0.55067(5) 0.0263(3) Uani 1 1 d .
H019 H 0.365940 0.803547 0.555085 0.032 Uiso 1 1 calc R
C01A C 0.91191(10) 0.09186(12) 0.25279(6) 0.0281(3) Uani 1 1 d .
H01A H 0.928336 0.058263 0.220022 0.034 Uiso 1 1 calc R
C01B C 0.90752(10) 0.71576(13) 0.56385(5) 0.0270(3) Uani 1 1 d .
H01B H 0.946699 0.779005 0.578552 0.032 Uiso 1 1 calc R
C01C C 0.48013(12) 0.91951(13) 0.56759(5) 0.0310(3) Uani 1 1 d .
H01C H 0.442685 0.978752 0.582202 0.037 Uiso 1 1 calc R
C01D C 0.94744(10) 0.60593(14) 0.56608(5) 0.0302(3) Uani 1 1 d .
H01D H 1.014813 0.594227 0.581460 0.036 Uiso 1 1 calc R
C01E C 0.58059(11) 0.93590(12) 0.56308(5) 0.0289(3) Uani 1 1 d .
H01E H 0.612707 1.005306 0.575868 0.035 Uiso 1 1 calc R
C01F C 0.10930(11) 0.83275(13) 0.45885(5) 0.0295(3) Uani 1 1 d .
H01F H 0.128162 0.853585 0.495808 0.035 Uiso 1 1 calc R
C01G C 0.90358(10) 0.02262(12) 0.29753(6) 0.0300(3) Uani 1 1 d .
H01G H 0.914366 -0.058104 0.295639 0.036 Uiso 1 1 calc R
C01H C 0.00873(11) 0.82065(12) 0.43943(6) 0.0300(3) Uani 1 1 d .
H01H H -0.041253 0.834791 0.462559 0.036 Uiso 1 1 calc R

loop_
_atom_site_aniso_label
_atom_site_aniso_U_11
_atom_site_aniso_U_22
_atom_site_aniso_U_33
_atom_site_aniso_U_23
_atom_site_aniso_U_13
_atom_site_aniso_U_12
S001 0.03023(17) 0.02223(16) 0.02818(16) -0.00329(12) 0.00544(13) -0.00670(13)
N002 0.0142(4) 0.0287(6) 0.0135(4) 0.0035(4) 0.0040(3) 0.0052(4)
N003 0.0243(5) 0.0159(5) 0.0254(5) -0.0012(4) 0.0152(4) 0.0010(4)
C004 0.0139(5) 0.0164(5) 0.0114(4) -0.0014(4) 0.0038(4) 0.0011(4)
C005 0.0155(5) 0.0195(6) 0.0153(5) 0.0004(4) 0.0030(4) -0.0017(4)
C006 0.0167(5) 0.0170(5) 0.0166(5) -0.0021(4) 0.0035(4) -0.0018(4)
C007 0.0158(5) 0.0159(5) 0.0137(5) 0.0009(4) 0.0034(4) 0.0005(4)
C008 0.0132(5) 0.0210(6) 0.0139(5) 0.0020(4) 0.0021(4) -0.0010(4)
C009 0.0189(5) 0.0181(5) 0.0159(5) 0.0040(4) 0.0035(4) 0.0010(4)
C00A 0.0173(5) 0.0153(5) 0.0158(5) 0.0017(4) 0.0030(4) -0.0005(4)
C00B 0.0143(5) 0.0167(5) 0.0119(4) 0.0009(4) 0.0024(4) 0.0015(4)
C00C 0.0194(5) 0.0175(5) 0.0183(5) -0.0016(4) 0.0090(4) 0.0004(4)
C00D 0.0151(5) 0.0176(5) 0.0168(5) 0.0000(4) 0.0043(4) -0.0010(4)
C00E 0.0132(5) 0.0144(5) 0.0138(4) 0.0010(4) 0.0034(4) 0.0003(4)
C00F 0.0145(5) 0.0198(6) 0.0193(5) -0.0014(4) 0.0062(4) -0.0021(4)
C00G 0.0166(5) 0.0226(6) 0.0110(4) 0.0012(4) 0.0025(4) -0.0005(4)
C00H 0.0163(5) 0.0215(6) 0.0172(5) 0.0004(4) 0.0028(4) -0.0005(4)
C00I 0.0217(5) 0.0197(6) 0.0103(4) 0.0008(4) 0.0026(4) 0.0035(4)
C00J 0.0149(5) 0.0210(6) 0.0116(4) 0.0005(4) 0.0020(4) 0.0026(4)
C00K 0.0158(5) 0.0176(6) 0.0219(5) -0.0021(4) 0.0045(4) 0.0016(4)
C00L 0.0194(5) 0.0160(5) 0.0196(5) -0.0028(4) 0.0056(4) -0.0021(4)
C00M 0.0175(5) 0.0164(5) 0.0161(5) -0.0004(4) 0.0058(4) 0.0021(4)
C00N 0.0156(5) 0.0181(5) 0.0159(5) 0.0012(4) 0.0035(4) -0.0014(4)
C00O 0.0164(5) 0.0245(6) 0.0227(5) -0.0038(5) 0.0059(4) 0.0005(4)
C00P 0.0187(5) 0.0244(6) 0.0162(5) 0.0042(4) 0.0036(4) 0.0019(5)
C00Q 0.0159(5) 0.0220(6) 0.0185(5) 0.0033(4) 0.0034(4) 0.0010(4)
C00R 0.0187(5) 0.0165(5) 0.0177(5) 0.0034(4) 0.0072(4) 0.0023(4)
C00S 0.0249(6) 0.0210(6) 0.0208(5) -0.0017(4) 0.0101(5) -0.0033(5)
C00T 0.0205(6) 0.0218(6) 0.0190(5) 0.0003(4) 0.0043(4) 0.0048(5)
C00U 0.0257(6) 0.0294(7) 0.0147(5) 0.0049(5) 0.0016(4) -0.0055(5)
C00V 0.0199(6) 0.0251(6) 0.0197(5) 0.0070(5) 0.0003(4) 0.0000(5)
C00W 0.0212(6) 0.0260(6) 0.0141(5) 0.0005(4) 0.0025(4) -0.0031(5)
C00X 0.0214(6) 0.0265(6) 0.0167(5) -0.0022(4) 0.0062(4) -0.0042(5)
C00Y 0.0206(6) 0.0193(6) 0.0364(7) 0.0060(5) 0.0136(5) 0.0018(5)
C00Z 0.0182(5) 0.0183(6) 0.0227(5) 0.0034(4) 0.0061(4) 0.0015(4)
C010 0.0263(6) 0.0231(6) 0.0230(6) -0.0041(5) 0.0074(5) 0.0013(5)
C011 0.0215(6) 0.0259(6) 0.0138(5) 0.0005(4) 0.0039(4) 0.0036(5)
C012 0.0257(6) 0.0237(6) 0.0197(5) -0.0006(5) 0.0063(5) 0.0009(5)
C013 0.0171(5) 0.0276(7) 0.0235(6) 0.0018(5) 0.0052(4) 0.0038(5)
C014 0.0272(6) 0.0247(6) 0.0224(6) 0.0055(5) 0.0061(5) 0.0051(5)
C015 0.0229(6) 0.0348(7) 0.0218(6) 0.0098(5) 0.0028(5) 0.0077(5)
C016 0.0220(6) 0.0216(6) 0.0210(5) 0.0002(5) 0.0021(4) 0.0022(5)
C017 0.0281(6) 0.0204(6) 0.0154(5) -0.0004(4) 0.0050(4) 0.0008(5)
C018 0.0266(6) 0.0217(6) 0.0321(7) 0.0048(5) -0.0010(5) 0.0043(5)
C019 0.0273(6) 0.0332(7) 0.0202(5) 0.0017(5) 0.0101(5) 0.0092(5)
C01A 0.0263(6) 0.0249(7) 0.0338(7) -0.0103(5) 0.0061(5) 0.0024(5)
C01B 0.0217(6) 0.0412(8) 0.0174(5) 0.0013(5) -0.0009(4) -0.0078(5)
C01C 0.0439(8) 0.0267(7) 0.0248(6) -0.0010(5) 0.0141(6) 0.0125(6)
C01D 0.0185(6) 0.0498(9) 0.0210(6) 0.0085(6) -0.0023(5) 0.0004(6)
C01E 0.0448(8) 0.0208(6) 0.0226(6) -0.0036(5) 0.0098(5) 0.0026(6)
C01F 0.0400(8) 0.0287(7) 0.0221(6) -0.0022(5) 0.0138(5) 0.0028(6)
C01G 0.0259(6) 0.0185(6) 0.0447(8) -0.0045(6) 0.0013(6) 0.0057(5)
C01H 0.0352(7) 0.0253(7) 0.0341(7) 0.0038(5) 0.0228(6) 0.0048(6)

loop_
_atom_type_symbol
_atom_type_description
_atom_type_scat_dispersion_real
_atom_type_scat_dispersion_imag
_atom_type_scat_source
C C 0.0033 0.0016 'International Tables Vol C Tables 4.2.6.8 and 6.1.1.4'
H H 0.0000 0.0000 'International Tables Vol C Tables 4.2.6.8 and 6.1.1.4'
N N 0.0061 0.0033 'International Tables Vol C Tables 4.2.6.8 and 6.1.1.4'
O O 0.0106 0.0060 'International Tables Vol C Tables 4.2.6.8 and 6.1.1.4'
S S 0.1246 0.1234 'International Tables Vol C Tables 4.2.6.8 and 6.1.1.4'

loop_
_geom_angle_atom_site_label_1
_geom_angle_atom_site_label_2
_geom_angle_atom_site_label_3
_geom_angle
C00W S001 C017 100.14(6)
C008 N002 C00J 118.62(9)
C00R N002 C008 122.97(9)
C00R N002 C00J 118.25(9)
C00K N003 C00C 118.54(9)
C00M N003 C00C 118.09(10)
C00M N003 C00K 123.17(10)
C00A C004 C00E 123.04(10)
C00A C004 C00N 118.61(10)
C00N C004 C00E 118.35(10)
C00A C005 H005 119.8
C00J C005 H005 119.8
C00J C005 C00A 120.34(11)
C00B C006 H006 119.3
C00F C006 H006 119.3
C00F C006 C00B 121.34(11)
C00E C007 C00G 122.46(10)
C00E C007 C00I 122.41(10)
C00G C007 C00I 114.88(9)
C00H C008 N002 119.36(10)
C00Q C008 N002 121.36(10)
C00Q C008 C00H 119.28(10)
C00J C009 H009 120.2
C00N C009 H009 120.2
C00N C009 C00J 119.61(11)
C004 C00A H00A 119.8
C005 C00A C004 120.46(10)
C005 C00A H00A 119.8
C006 C00B C00E 119.72(10)
C00D C00B C006 117.83(10)
C00D C00B C00E 122.33(10)
C00T C00C N003 120.19(11)
C013 C00C N003 119.66(11)
C013 C00C C00T 120.15(11)
C00B C00D H00D 119.3
C00L C00D C00B 121.33(10)
C00L C00D H00D 119.3
C007 C00E C004 121.50(10)
C007 C00E C00B 123.15(10)
C00B C00E C004 114.55(9)
C006 C00F H00F 119.7
C006 C00F C00M 120.54(10)
C00M C00F H00F 119.7
C00P C00G C007 122.65(11)
C00P C00G C00W 118.14(11)
C00W C00G C007 119.21(11)
C008 C00H H00H 119.9
C00X C00H C008 120.26(11)
C00X C00H H00H 119.9
C011 C00I C007 123.48(11)
C011 C00I C017 117.77(11)
C017 C00I C007 118.75(10)
C005 C00J N002 119.51(10)
C005 C00J C009 119.85(10)
C009 C00J N002 120.63(10)
C010 C00K N003 119.18(11)
C016 C00K N003 121.88(11)
C016 C00K C010 118.91(11)
C00D C00L H00L 119.9
C00D C00L C00M 120.17(11)
C00M C00L H00L 119.9
C00F C00M N003 119.43(10)
C00F C00M C00L 118.77(10)
C00L C00M N003 121.78(10)
C004 C00N H00N 119.5
C009 C00N C004 121.04(10)
C009 C00N H00N 119.5
C00S C00O H00O 119.8
C00T C00O H00O 119.8
C00T C00O C00S 120.31(11)
C00G C00P H00P 119.5
C015 C00P C00G 120.99(12)
C015 C00P H00P 119.5
C008 C00Q H00Q 120.0
C00V C00Q C008 119.95(11)
C00V C00Q H00Q 120.0
C00Z C00R N002 121.08(10)
C00Z C00R C012 119.00(10)
C012 C00R N002 119.92(11)
C00O C00S H00S 120.3
C00O C00S C014 119.42(11)
C014 C00S H00S 120.3
C00C C00T H00T 120.0
C00O C00T C00C 119.92(11)
C00O C00T H00T 120.0
C00V C00U H00U 120.3
C00X C00U H00U 120.3
C00X C00U C00V 119.41(11)
C00Q C00V C00U 120.79(11)
C00Q C00V H00V 119.6
C00U C00V H00V 119.6
C00G C00W S001 120.93(9)
C01B C00W S001 118.16(10)
C01B C00W C00G 120.86(12)
C00H C00X H00X 119.9
C00U C00X C00H 120.29(11)
C00U C00X H00X 119.9
C00Z C00Y H00Y 119.4
C01H C00Y H00Y 119.4
C01H C00Y C00Z 121.20(12)
C00R C00Z H00Z 120.1
C00Y C00Z C00R 119.83(12)
C00Y C00Z H00Z 120.1
C00K C010 H010 119.8
C01A C010 C00K 120.42(12)
C01A C010 H010 119.8
C00I C011 H011 119.5
C019 C011 C00I 121.00(12)
C019 C011 H011 119.5
C00R C012 H012 119.9
C01F C012 C00R 120.13(12)
C01F C012 H012 119.9
C00C C013 H013 120.2
C014 C013 C00C 119.53(11)
C014 C013 H013 120.2
C00S C014 H014 119.7
C013 C014 C00S 120.66(12)
C013 C014 H014 119.7
C00P C015 H015 120.2
C01D C015 C00P 119.68(13)
C01D C015 H015 120.2
C00K C016 H016 120.0
C018 C016 C00K 119.96(12)
C018 C016 H016 120.0
C00I C017 S001 121.16(9)
C01E C017 S001 117.93(10)
C01E C017 C00I 120.89(12)
C016 C018 H018 119.6
C01G C018 C016 120.73(13)
C01G C018 H018 119.6
C011 C019 H019 119.9
C01C C019 C011 120.17(13)
C01C C019 H019 119.9
C010 C01A H01A 119.7
C01G C01A C010 120.66(12)
C01G C01A H01A 119.7
C00W C01B H01B 120.1
C01D C01B C00W 119.75(13)
C01D C01B H01B 120.1
C019 C01C H01C 120.1
C01E C01C C019 119.84(12)
C01E C01C H01C 120.1
C015 C01D H01D 119.7
C01B C01D C015 120.52(12)
C01B C01D H01D 119.7
C017 C01E H01E 120.0
C01C C01E C017 120.09(13)
C01C C01E H01E 120.0
C012 C01F H01F 119.6
C01H C01F C012 120.82(13)
C01H C01F H01F 119.6
C018 C01G H01G 120.3
C01A C01G C018 119.31(13)
C01A C01G H01G 120.3
C00Y C01H C01F 118.96(12)
C00Y C01H H01H 120.5
C01F C01H H01H 120.5

loop_
_geom_bond_atom_site_label_1
_geom_bond_atom_site_label_2
_geom_bond_distance
S001 C00W 1.7674(14)
S001 C017 1.7687(13)
N002 C008 1.4186(14)
N002 C00J 1.4283(14)
N002 C00R 1.4172(14)
N003 C00C 1.4350(15)
N003 C00K 1.4141(15)
N003 C00M 1.4119(14)
C004 C00A 1.3991(15)
C004 C00E 1.4967(15)
C004 C00N 1.3995(16)
C005 H005 0.9500
C005 C00A 1.3925(15)
C005 C00J 1.3887(16)
C006 H006 0.9500
C006 C00B 1.4020(15)
C006 C00F 1.3856(15)
C007 C00E 1.3570(15)
C007 C00G 1.4890(15)
C007 C00I 1.4946(15)
C008 C00H 1.4002(16)
C008 C00Q 1.3992(16)
C009 H009 0.9500
C009 C00J 1.3970(16)
C009 C00N 1.3913(16)
C00A H00A 0.9500
C00B C00D 1.3975(16)
C00B C00E 1.4928(15)
C00C C00T 1.3947(16)
C00C C013 1.3912(17)
C00D H00D 0.9500
C00D C00L 1.3933(15)
C00F H00F 0.9500
C00F C00M 1.3975(16)
C00G C00P 1.4023(17)
C00G C00W 1.4049(17)
C00H H00H 0.9500
C00H C00X 1.3947(16)
C00I C011 1.4050(17)
C00I C017 1.4053(17)
C00K C010 1.4029(16)
C00K C016 1.3989(17)
C00L H00L 0.9500
C00L C00M 1.4029(16)
C00N H00N 0.9500
C00O H00O 0.9500
C00O C00S 1.3910(18)
C00O C00T 1.3897(17)
C00P H00P 0.9500
C00P C015 1.3940(17)
C00Q H00Q 0.9500
C00Q C00V 1.3897(16)
C00R C00Z 1.3995(16)
C00R C012 1.4008(16)
C00S H00S 0.9500
C00S C014 1.3940(18)
C00T H00T 0.9500
C00U H00U 0.9500
C00U C00V 1.3931(18)
C00U C00X 1.3905(18)
C00V H00V 0.9500
C00W C01B 1.3992(17)
C00X H00X 0.9500
C00Y H00Y 0.9500
C00Y C00Z 1.3936(16)
C00Y C01H 1.384(2)
C00Z H00Z 0.9500
C010 H010 0.9500
C010 C01A 1.3878(19)
C011 H011 0.9500
C011 C019 1.3922(17)
C012 H012 0.9500
C012 C01F 1.3930(17)
C013 H013 0.9500
C013 C014 1.3909(18)
C014 H014 0.9500
C015 H015 0.9500
C015 C01D 1.392(2)
C016 H016 0.9500
C016 C018 1.3935(18)
C017 C01E 1.3994(18)
C018 H018 0.9500
C018 C01G 1.393(2)
C019 H019 0.9500
C019 C01C 1.391(2)
C01A H01A 0.9500
C01A C01G 1.384(2)
C01B H01B 0.9500
C01B C01D 1.382(2)
C01C H01C 0.9500
C01C C01E 1.385(2)
C01D H01D 0.9500
C01E H01E 0.9500
C01F H01F 0.9500
C01F C01H 1.388(2)
C01G H01G 0.9500
C01H H01H 0.9500
